data_1515226
loop_
_publ_author_name
'Conde, Egoitz'
'Bello, Davide'
'de C\'ozar, Abel'
'S\'anchez, Mirian'
'V\'azquez, Miguel A.'
'Coss\'io, Fernando P.'

_publ_section_title
;
 Densely substituted unnatural l- and d-prolines as catalysts for highly
 enantioselective stereodivergent (3 + 2) cycloadditions and aldol
 reactions
;
_journal_issue 5
_journal_name_full 'Chemical Science'
_journal_page_first 1486
_journal_paper_doi 10.1039/c2sc20199b
_journal_volume 3
_journal_year 2012
_chemical_absolute_configuration rmad
_chemical_compound_source 'synthesis as described'
_chemical_formula_moiety '(C35 H33 Fe1 N2 O4 P1)0.59, (C35 H33 Fe N2 O5 P)0.41'
_chemical_formula_sum 'C35 H33 Fe N2 O4.41 P'
_chemical_formula_weight 638.98
_chemical_name_systematic
;
?
;
_space_group_IT_number 19
_symmetry_cell_setting orthorhombic
_symmetry_Int_Tables_number 19
_symmetry_space_group_name_Hall 'P 2ac 2ab'
_symmetry_space_group_name_H-M 'P 21 21 21'
_atom_sites_solution_hydrogens difmap
_atom_sites_solution_primary direct
_atom_sites_solution_secondary difmap
_audit_conform_dict_location ftp://ftp.iucr.org/pub/cif_core.dic
_audit_conform_dict_name cif_core.dic
_audit_conform_dict_version 2.4
_audit_creation_date 2011-02-04T19:11:09-00:00
_audit_creation_method 'WinGX routine CIF_UPDATE'
_cell_angle_alpha 90
_cell_angle_beta 90
_cell_angle_gamma 90
_cell_formula_units_Z 4
_cell_length_a 8.4500(6)
_cell_length_b 11.0814(7)
_cell_length_c 32.443(3)
_cell_measurement_reflns_used 7319
_cell_measurement_temperature 110(2)
_cell_measurement_theta_max 27.16
_cell_measurement_theta_min 1.94
_cell_measurement_wavelength 0.71073
_cell_volume 3037.9(4)
_computing_cell_refinement 'X-AREA (Stoe & Cie, 2002)'
_computing_data_collection 'X-AREA (Stoe & Cie, 2002)'
_computing_data_reduction 'X-RED (Stoe & Cie, 2002)'
_computing_molecular_graphics 'Diamond v.3.2e (Crystal Impact GbR, 2010)'
_computing_publication_material 'WinGX publication routines (Farrugia, 1999)'
_computing_structure_refinement 'SHELXL-97 (Sheldrick, 2008)'
_computing_structure_solution 'SIR2004 (Burla et al, 2005)'
_diffrn_ambient_temperature 110(2)
_diffrn_detector 'image plate (34 cm diameter)'
_diffrn_detector_area_resol_mean 6.67
_diffrn_detector_type STOE
_diffrn_measured_fraction_theta_full 0.998
_diffrn_measured_fraction_theta_max 0.998
_diffrn_measurement_details
; 119 frames, detector distance = 100 mm

Wavelength [\%A] : 0.71073
Tube power [kW] : 2.00
Tube voltage [kV] : 50
Tube current [mA] : 40
Collimator size [mm] : 0.5
Temperature [K] : 110.00
Detector distance [mm] : 100.0
Pixelsize [mm] : 0.150
Scanradius [mm] : 4.0 - 170.0
Detector 2Theta : 0.0
Filter usage : when needed
2theta range : 2.29 - 59.53
d(hkl) range [\%A] : 17.779 - 0.716

Run #1
Phi : 220.0
Omega range : 46.0 - 180.0
Omega increment : 1.0
Exposure time [min] : 10.0
Frames : 134

Measured frames : 119 (out of 134)
Remeasured frames with filter : 0
Statistics over all measured frames
Mean minimum pixel intensity : 6.9
Mean average pixel intensity : 20.7
Mean maximum pixel intensity : 10811.4
Total number of overflow pixels : 0
;
_diffrn_measurement_device '2-circle goniometer'
_diffrn_measurement_device_type 'STOE IPDS 2T'
_diffrn_measurement_method 'rotation method'
_diffrn_radiation_collimation '0.5 mm diameter, monocapillary'
_diffrn_radiation_monochromator 'plane graphite'
_diffrn_radiation_polarisn_norm 0
_diffrn_radiation_probe x-ray
_diffrn_radiation_type MoK\a
_diffrn_radiation_wavelength 0.71073
_diffrn_reflns_av_R_equivalents 0.1089
_diffrn_reflns_av_unetI/netI 0.1106
_diffrn_reflns_limit_h_max 10
_diffrn_reflns_limit_h_min -8
_diffrn_reflns_limit_k_max 13
_diffrn_reflns_limit_k_min -13
_diffrn_reflns_limit_l_max 32
_diffrn_reflns_limit_l_min -38
_diffrn_reflns_number 11969
_diffrn_reflns_theta_full 25.25
_diffrn_reflns_theta_max 25.25
_diffrn_reflns_theta_min 1.94
_diffrn_source 'sealed X-ray tube, 12 x 0.4 mm long-fine focus'
_diffrn_source_current 40
_diffrn_source_power 2.00
_diffrn_source_voltage 50
_exptl_absorpt_coefficient_mu 0.593
_exptl_absorpt_correction_T_max 0.9753
_exptl_absorpt_correction_T_min 0.9468
_exptl_absorpt_correction_type integration
_exptl_absorpt_process_details 'X-RED (Stoe & Cie, 2002)'
_exptl_crystal_colour Yellow
_exptl_crystal_density_diffrn 1.397
_exptl_crystal_density_method 'not measured'
_exptl_crystal_description 'Cut prism'
_exptl_crystal_F_000 1332.8
_exptl_crystal_size_max 0.153
_exptl_crystal_size_mid 0.092
_exptl_crystal_size_min 0.045
_refine_diff_density_max 0.313
_refine_diff_density_min -0.425
_refine_diff_density_rms 0.061
_refine_ls_abs_structure_details 'Flack H D (1983), Acta Cryst. A39, 876-881'
_refine_ls_abs_structure_Flack 0.06(3)
_refine_ls_extinction_method none
_refine_ls_goodness_of_fit_ref 0.893
_refine_ls_hydrogen_treatment constr
_refine_ls_matrix_type full
_refine_ls_number_parameters 400
_refine_ls_number_reflns 5469
_refine_ls_number_restraints 7
_refine_ls_restrained_S_all 0.893
_refine_ls_R_factor_all 0.0796
_refine_ls_R_factor_gt 0.0549
_refine_ls_shift/su_max 0.001
_refine_ls_shift/su_mean 0
_refine_ls_structure_factor_coef Fsqd
_refine_ls_weighting_details 'calc w=1/[\s^2^(Fo^2^)+(0.0613P)^2^] where P=(Fo^2^+2Fc^2^)/3'
_refine_ls_weighting_scheme calc
_refine_ls_wR_factor_gt 0.1227
_refine_ls_wR_factor_ref 0.1319
_reflns_number_gt 3832
_reflns_number_total 5469
_reflns_threshold_expression >2\s(I)
_cod_data_source_file c2sc20199b.txt
_cod_data_source_block cf88trit
_cod_database_code 1515226

loop_
_symmetry_equiv_pos_as_xyz
'x, y, z'
'-x+1/2, -y, z+1/2'
'x+1/2, -y+1/2, -z'
'-x, y+1/2, -z+1/2'

loop_
_atom_site_label
_atom_site_type_symbol
_atom_site_fract_x
_atom_site_fract_y
_atom_site_fract_z
_atom_site_U_iso_or_equiv
_atom_site_adp_type
_atom_site_occupancy
_atom_site_symmetry_multiplicity
_atom_site_calc_flag
_atom_site_refinement_flags
C1 C 0.7617(6) 0.5207(4) 0.14907(16) 0.0311(11) Uani 1 1 d .
H1 H 0.6636 0.4913 0.1631 0.037 Uiso 1 1 calc R
C2 C 0.7012(6) 0.7354(5) 0.15430(16) 0.0336(11) Uani 1 1 d .
H2 H 0.749 0.8104 0.1425 0.04 Uiso 1 1 calc R
C3 C 0.7217(6) 0.6329(4) 0.12303(16) 0.0346(12) Uani 1 1 d .
H3 H 0.6212 0.6198 0.1074 0.041 Uiso 1 1 calc R
C4 C 0.8060(6) 0.6924(4) 0.19144(17) 0.0364(12) Uani 1 1 d .
H4 H 0.8975 0.7492 0.194 0.044 Uiso 1 1 calc R
C5 C 0.7101(7) 0.6986(5) 0.23136(19) 0.0415(13) Uani 1 1 d .
C6 C 0.6279(10) 0.8363(6) 0.2836(2) 0.0691(19) Uani 1 1 d .
H6A H 0.5179 0.8239 0.2751 0.104 Uiso 1 1 calc R
H6B H 0.6432 0.9208 0.2916 0.104 Uiso 1 1 calc R
H6C H 0.6519 0.784 0.3072 0.104 Uiso 1 1 calc R
C7 C 0.9243(7) 0.4974(5) 0.21400(18) 0.0422(14) Uani 1 1 d .
H7A H 0.8342 0.4731 0.2311 0.063 Uiso 1 1 calc R
H7B H 0.9999 0.543 0.2308 0.063 Uiso 1 1 calc R
H7C H 0.9762 0.4254 0.2028 0.063 Uiso 1 1 calc R
C8 C 0.5283(6) 0.7612(5) 0.16492(17) 0.0366(11) Uani 1 1 d .
C9 C 0.4049(6) 0.6803(5) 0.15950(18) 0.0408(13) Uani 1 1 d .
H9 H 0.4262 0.6014 0.1495 0.049 Uiso 1 1 calc R
C10 C 0.2520(7) 0.7132(5) 0.1685(2) 0.0450(14) Uani 1 1 d .
H10 H 0.168 0.6578 0.164 0.054 Uiso 1 1 calc R
C11 C 0.2201(6) 0.8266(5) 0.18398(19) 0.0408(13) Uani 1 1 d .
H11 H 0.1142 0.8487 0.1903 0.049 Uiso 1 1 calc R
C12 C 0.3402(7) 0.9074(5) 0.19035(18) 0.0432(13) Uani 1 1 d .
H12 H 0.3182 0.9853 0.2011 0.052 Uiso 1 1 calc R
C13 C 0.4930(7) 0.8748(4) 0.18099(17) 0.0380(12) Uani 1 1 d .
H13 H 0.5763 0.9308 0.1856 0.046 Uiso 1 1 calc R
C14 C 0.8307(6) 0.4207(4) 0.12381(16) 0.0318(12) Uani 1 1 d .
C15 C 0.7397(6) 0.3451(4) 0.09614(18) 0.0343(12) Uani 1 1 d .
C16 C 0.8494(6) 0.2743(5) 0.07227(18) 0.0398(12) Uani 1 1 d .
H16 H 0.8227 0.2179 0.0514 0.048 Uiso 1 1 calc R
C17 C 1.0058(7) 0.3045(4) 0.08573(19) 0.0410(13) Uani 1 1 d .
H17 H 1.1011 0.2706 0.0754 0.049 Uiso 1 1 calc R
C18 C 0.9948(7) 0.3935(4) 0.11703(18) 0.0373(12) Uani 1 1 d .
H18 H 1.0815 0.4291 0.1311 0.045 Uiso 1 1 calc R
C19 C 0.8415(7) 0.1902(5) 0.19455(19) 0.0484(15) Uani 1 1 d .
H19 H 0.8231 0.2418 0.2174 0.058 Uiso 1 1 calc R
C20 C 0.7249(7) 0.1370(5) 0.1690(2) 0.0473(15) Uani 1 1 d .
H20 H 0.6138 0.1479 0.1715 0.057 Uiso 1 1 calc R
C21 C 0.8016(8) 0.0650(5) 0.1393(2) 0.0497(15) Uani 1 1 d .
H21 H 0.7511 0.0192 0.1183 0.06 Uiso 1 1 calc R
C22 C 0.9676(8) 0.0727(5) 0.1461(2) 0.0560(18) Uani 1 1 d .
H22 H 1.0479 0.0321 0.131 0.067 Uiso 1 1 calc R
C23 C 0.9901(8) 0.1522(5) 0.1796(2) 0.0542(16) Uani 1 1 d .
H23 H 1.0898 0.1763 0.1903 0.065 Uiso 1 1 calc R
C24 C 0.4738(6) 0.4528(4) 0.05436(18) 0.0388(13) Uani 1 1 d .
C25 C 0.5627(7) 0.4734(5) 0.0185(2) 0.0442(14) Uani 1 1 d .
H25 H 0.6565 0.4284 0.0136 0.053 Uiso 1 1 calc R
C26 C 0.5133(8) 0.5601(5) -0.0101(2) 0.0536(16) Uani 1 1 d .
H26 H 0.5741 0.5731 -0.0343 0.064 Uiso 1 1 calc R
C27 C 0.3809(8) 0.6254(5) -0.00387(19) 0.0514(15) Uani 1 1 d .
H27 H 0.3488 0.6831 -0.0239 0.062 Uiso 1 1 calc R
C28 C 0.2911(8) 0.6091(5) 0.0314(2) 0.0505(16) Uani 1 1 d .
H28 H 0.1993 0.6567 0.0361 0.061 Uiso 1 1 calc R
C29 C 0.3376(6) 0.5216(5) 0.06015(18) 0.0395(13) Uani 1 1 d .
H29 H 0.2749 0.5088 0.0841 0.047 Uiso 1 1 calc R
C30 C 0.4798(6) 0.1971(4) 0.07119(18) 0.0354(12) Uani 1 1 d .
C31 C 0.4127(6) 0.1084(4) 0.09644(18) 0.0402(13) Uani 1 1 d .
H31 H 0.3857 0.1278 0.1241 0.048 Uiso 1 1 calc R
C32 C 0.3847(8) -0.0079(4) 0.08169(18) 0.0450(13) Uani 1 1 d .
H32 H 0.3407 -0.0678 0.0992 0.054 Uiso 1 1 calc R
C33 C 0.4217(7) -0.0349(5) 0.0414(2) 0.0474(15) Uani 1 1 d .
H33 H 0.4035 -0.1141 0.0313 0.057 Uiso 1 1 calc R
C34 C 0.4859(8) 0.0530(5) 0.0153(2) 0.0463(14) Uani 1 1 d .
H34 H 0.5113 0.0338 -0.0125 0.056 Uiso 1 1 calc R
C35 C 0.5120(7) 0.1676(5) 0.03034(19) 0.0444(13) Uani 1 1 d .
H35 H 0.5528 0.2278 0.0124 0.053 Uiso 1 1 calc R
N1 N 0.8564(6) 0.6602(4) 0.09376(14) 0.0389(10) Uani 1 1 d .
N2 N 0.8677(6) 0.5740(3) 0.17965(13) 0.0378(9) Uani 1 1 d .
O1 O 0.8522(6) 0.6099(3) 0.05980(12) 0.0508(10) Uani 1 1 d .
O1P O 0.4441(10) 0.3668(8) 0.1303(3) 0.040(3) Uani 0.408(14) 1 d PU
O2 O 0.9617(4) 0.7300(4) 0.10441(13) 0.0498(10) Uani 1 1 d .
O3 O 0.6202(5) 0.6223(3) 0.24389(12) 0.0517(10) Uani 1 1 d .
O4 O 0.7346(5) 0.8065(4) 0.24909(13) 0.0514(11) Uani 1 1 d .
P1 P 0.52393(17) 0.34379(12) 0.09420(5) 0.0391(4) Uani 1 1 d U
Fe1 Fe 0.87286(9) 0.23935(6) 0.13364(2) 0.03645(19) Uani 1 1 d .

loop_
_atom_site_aniso_label
_atom_site_aniso_U_11
_atom_site_aniso_U_22
_atom_site_aniso_U_33
_atom_site_aniso_U_23
_atom_site_aniso_U_13
_atom_site_aniso_U_12
C1 0.027(3) 0.031(2) 0.036(3) 0.002(2) 0.004(2) -0.0023(19)
C2 0.031(2) 0.032(2) 0.038(3) 0.001(2) -0.002(2) -0.002(2)
C3 0.031(3) 0.035(3) 0.038(3) 0.002(2) 0.004(2) 0.000(2)
C4 0.031(3) 0.038(3) 0.041(3) -0.002(2) -0.002(2) 0.001(2)
C5 0.034(3) 0.047(3) 0.044(3) -0.003(3) -0.003(3) 0.006(2)
C6 0.079(5) 0.081(4) 0.048(4) -0.017(3) 0.003(4) 0.025(5)
C7 0.044(3) 0.042(3) 0.041(3) 0.004(2) -0.008(3) 0.002(2)
C8 0.029(2) 0.037(3) 0.043(3) 0.000(3) -0.004(2) -0.003(2)
C9 0.034(3) 0.036(3) 0.052(3) -0.004(2) -0.006(3) 0.000(2)
C10 0.035(3) 0.039(3) 0.060(4) -0.006(3) -0.004(3) -0.003(2)
C11 0.032(3) 0.040(3) 0.050(4) 0.002(3) 0.004(3) -0.001(2)
C12 0.041(3) 0.038(3) 0.051(3) 0.000(2) 0.004(3) 0.004(2)
C13 0.040(3) 0.032(2) 0.042(3) 0.001(2) -0.002(3) -0.003(2)
C14 0.029(3) 0.034(2) 0.032(3) 0.002(2) 0.001(2) -0.0020(19)
C15 0.036(3) 0.030(2) 0.037(3) -0.001(2) 0.001(3) 0.000(2)
C16 0.029(3) 0.039(3) 0.050(3) -0.001(2) -0.001(3) -0.001(2)
C17 0.036(3) 0.036(3) 0.051(4) 0.003(2) -0.001(3) 0.001(2)
C18 0.037(3) 0.030(2) 0.045(3) 0.000(2) -0.006(3) -0.002(2)
C19 0.054(4) 0.042(3) 0.049(4) 0.009(3) 0.005(3) -0.003(3)
C20 0.044(3) 0.035(3) 0.063(4) 0.007(3) 0.003(3) -0.001(2)
C21 0.060(4) 0.032(3) 0.056(4) 0.003(3) 0.005(3) -0.005(2)
C22 0.056(4) 0.041(3) 0.071(5) 0.008(3) 0.010(3) 0.015(3)
C23 0.046(4) 0.054(3) 0.062(4) 0.019(3) -0.004(3) -0.005(3)
C24 0.028(3) 0.035(2) 0.053(4) 0.002(2) -0.001(3) -0.004(2)
C25 0.036(3) 0.040(3) 0.057(4) 0.009(3) 0.001(3) 0.005(2)
C26 0.057(4) 0.047(3) 0.057(4) 0.016(3) 0.005(3) 0.002(3)
C27 0.046(4) 0.049(3) 0.058(4) 0.016(3) -0.007(3) 0.004(3)
C28 0.044(3) 0.040(3) 0.067(4) 0.010(3) -0.007(3) 0.008(3)
C29 0.033(3) 0.043(3) 0.042(3) 0.004(2) -0.002(2) -0.004(2)
C30 0.026(3) 0.040(3) 0.040(3) 0.002(2) -0.005(2) 0.006(2)
C31 0.041(3) 0.039(3) 0.041(3) -0.004(2) -0.004(3) -0.006(2)
C32 0.052(3) 0.038(2) 0.045(3) 0.004(2) 0.000(3) -0.015(3)
C33 0.042(3) 0.039(3) 0.061(4) 0.002(3) -0.009(3) 0.002(2)
C34 0.047(4) 0.046(3) 0.046(4) -0.001(3) -0.008(3) -0.005(3)
C35 0.043(3) 0.040(3) 0.050(4) 0.008(3) -0.006(3) -0.006(2)
N1 0.040(3) 0.0320(19) 0.044(3) 0.004(2) 0.001(2) 0.006(2)
N2 0.035(2) 0.0345(19) 0.044(2) -0.0002(18) -0.004(2) 0.003(2)
O1 0.069(3) 0.0409(19) 0.042(2) 0.0005(17) 0.012(2) 0.000(2)
O1P 0.034(5) 0.048(6) 0.037(6) -0.008(4) 0.003(4) 0.002(4)
O2 0.038(2) 0.057(2) 0.054(2) 0.005(2) 0.0054(18) -0.0112(19)
O3 0.043(2) 0.057(2) 0.054(3) 0.0155(19) 0.003(2) 0.007(2)
O4 0.054(2) 0.056(2) 0.045(2) -0.0139(19) -0.003(2) 0.0120(19)
P1 0.0318(7) 0.0329(6) 0.0524(10) 0.0034(7) -0.0030(7) -0.0019(6)
Fe1 0.0318(3) 0.0319(3) 0.0456(4) 0.0044(3) -0.0009(4) 0.0004(3)

loop_
_atom_type_symbol
_atom_type_description
_atom_type_scat_dispersion_real
_atom_type_scat_dispersion_imag
_atom_type_scat_source
C C 0.0033 0.0016 'International Tables Vol C Tables 4.2.6.8 and 6.1.1.4'
H H 0 0 'International Tables Vol C Tables 4.2.6.8 and 6.1.1.4'
N N 0.0061 0.0033 'International Tables Vol C Tables 4.2.6.8 and 6.1.1.4'
O O 0.0106 0.006 'International Tables Vol C Tables 4.2.6.8 and 6.1.1.4'
F F 0.0171 0.0103 'International Tables Vol C Tables 4.2.6.8 and 6.1.1.4'
P P 0.1023 0.0942 'International Tables Vol C Tables 4.2.6.8 and 6.1.1.4'
Fe Fe 0.3463 0.8444 'International Tables Vol C Tables 4.2.6.8 and 6.1.1.4'

loop_
_exptl_crystal_face_index_h
_exptl_crystal_face_index_k
_exptl_crystal_face_index_l
_exptl_crystal_face_perp_dist
0 0 -1 0.0100
0 1 0 0.0340
-1 1 1 0.0590
1 0 0 0.0760
-1 0 0 0.0770
0 -3 4 0.0580
0 -1 1 0.0580
0 0 1 0.0350

loop_
_geom_angle_atom_site_label_1
_geom_angle_atom_site_label_2
_geom_angle_atom_site_label_3
_geom_angle
N2 C1 C14 115.6(4)
N2 C1 C3 100.4(4)
C14 C1 C3 112.5(4)
N2 C1 H1 109.3
C14 C1 H1 109.3
C3 C1 H1 109.3
C8 C2 C3 113.3(4)
C8 C2 C4 115.0(4)
C3 C2 C4 102.7(4)
C8 C2 H2 108.5
C3 C2 H2 108.5
C4 C2 H2 108.5
N1 C3 C2 110.6(4)
N1 C3 C1 109.9(4)
C2 C3 C1 105.1(4)
N1 C3 H3 110.4
C2 C3 H3 110.4
C1 C3 H3 110.4
N2 C4 C5 116.8(4)
N2 C4 C2 105.8(4)
C5 C4 C2 109.7(4)
N2 C4 H4 108.1
C5 C4 H4 108.1
C2 C4 H4 108.1
O3 C5 O4 125.2(6)
O3 C5 C4 126.0(5)
O4 C5 C4 108.7(5)
O4 C6 H6A 109.5
O4 C6 H6B 109.5
H6A C6 H6B 109.5
O4 C6 H6C 109.5
H6A C6 H6C 109.5
H6B C6 H6C 109.5
N2 C7 H7A 109.5
N2 C7 H7B 109.5
H7A C7 H7B 109.5
N2 C7 H7C 109.5
H7A C7 H7C 109.5
H7B C7 H7C 109.5
C9 C8 C13 118.0(5)
C9 C8 C2 124.7(5)
C13 C8 C2 117.3(5)
C10 C9 C8 120.6(5)
C10 C9 H9 119.7
C8 C9 H9 119.7
C9 C10 C11 120.2(5)
C9 C10 H10 119.9
C11 C10 H10 119.9
C12 C11 C10 120.4(5)
C12 C11 H11 119.8
C10 C11 H11 119.8
C11 C12 C13 119.4(5)
C11 C12 H12 120.3
C13 C12 H12 120.3
C12 C13 C8 121.4(5)
C12 C13 H13 119.3
C8 C13 H13 119.3
C18 C14 C15 107.2(4)
C18 C14 C1 128.0(4)
C15 C14 C1 124.1(4)
C18 C14 Fe1 69.7(3)
C15 C14 Fe1 67.9(3)
C1 C14 Fe1 134.7(4)
C16 C15 C14 107.9(4)
C16 C15 P1 128.3(4)
C14 C15 P1 123.8(4)
C16 C15 Fe1 69.6(3)
C14 C15 Fe1 70.6(3)
P1 C15 Fe1 124.8(3)
C17 C16 C15 107.6(5)
C17 C16 Fe1 69.9(3)
C15 C16 Fe1 68.9(3)
C17 C16 H16 126.2
C15 C16 H16 126.2
Fe1 C16 H16 126.5
C18 C17 C16 108.7(5)
C18 C17 Fe1 70.5(3)
C16 C17 Fe1 69.1(3)
C18 C17 H17 125.7
C16 C17 H17 125.7
Fe1 C17 H17 126.3
C17 C18 C14 108.6(5)
C17 C18 Fe1 69.2(3)
C14 C18 Fe1 69.6(3)
C17 C18 H18 125.7
C14 C18 H18 125.7
Fe1 C18 H18 127
C23 C19 C20 107.1(5)
C23 C19 Fe1 68.6(4)
C20 C19 Fe1 68.9(4)
C23 C19 H19 126.5
C20 C19 H19 126.5
Fe1 C19 H19 127.6
C21 C20 C19 108.4(6)
C21 C20 Fe1 69.4(3)
C19 C20 Fe1 70.8(3)
C21 C20 H20 125.8
C19 C20 H20 125.8
Fe1 C20 H20 125.6
C20 C21 C22 108.2(6)
C20 C21 Fe1 70.1(3)
C22 C21 Fe1 70.4(3)
C20 C21 H21 125.9
C22 C21 H21 125.9
Fe1 C21 H21 125.2
C23 C22 C21 106.9(6)
C23 C22 Fe1 69.1(3)
C21 C22 Fe1 68.9(3)
C23 C22 H22 126.5
C21 C22 H22 126.5
Fe1 C22 H22 127.1
C22 C23 C19 109.3(6)
C22 C23 Fe1 70.6(4)
C19 C23 Fe1 71.1(4)
C22 C23 H23 125.3
C19 C23 H23 125.3
Fe1 C23 H23 124.5
C29 C24 C25 117.7(5)
C29 C24 P1 117.4(4)
C25 C24 P1 124.9(4)
C26 C25 C24 120.1(5)
C26 C25 H25 120
C24 C25 H25 120
C27 C26 C25 121.1(6)
C27 C26 H26 119.4
C25 C26 H26 119.4
C26 C27 C28 120.6(5)
C26 C27 H27 119.7
C28 C27 H27 119.7
C27 C28 C29 119.1(6)
C27 C28 H28 120.5
C29 C28 H28 120.5
C24 C29 C28 121.4(5)
C24 C29 H29 119.3
C28 C29 H29 119.3
C35 C30 C31 118.1(5)
C35 C30 P1 124.0(4)
C31 C30 P1 117.9(4)
C32 C31 C30 121.1(5)
C32 C31 H31 119.4
C30 C31 H31 119.4
C33 C32 C31 119.2(5)
C33 C32 H32 120.4
C31 C32 H32 120.4
C32 C33 C34 120.7(5)
C32 C33 H33 119.6
C34 C33 H33 119.6
C35 C34 C33 119.2(6)
C35 C34 H34 120.4
C33 C34 H34 120.4
C34 C35 C30 121.5(5)
C34 C35 H35 119.2
C30 C35 H35 119.2
O2 N1 O1 123.8(5)
O2 N1 C3 119.6(4)
O1 N1 C3 116.6(4)
C1 N2 C4 108.7(4)
C1 N2 C7 118.5(4)
C4 N2 C7 115.6(4)
C5 O4 C6 115.5(5)
O1P P1 C24 111.6(4)
O1P P1 C15 117.4(4)
C24 P1 C15 104.6(3)
O1P P1 C30 114.4(4)
C24 P1 C30 104.7(2)
C15 P1 C30 103.0(2)
C15 Fe1 C21 116.0(2)
C15 Fe1 C23 169.6(3)
C21 Fe1 C23 68.1(3)
C15 Fe1 C16 41.5(2)
C21 Fe1 C16 103.9(2)
C23 Fe1 C16 148.6(3)
C15 Fe1 C20 108.6(2)
C21 Fe1 C20 40.5(2)
C23 Fe1 C20 67.8(3)
C16 Fe1 C20 126.5(2)
C15 Fe1 C17 69.3(2)
C21 Fe1 C17 124.5(2)
C23 Fe1 C17 117.1(2)
C16 Fe1 C17 41.0(2)
C20 Fe1 C17 163.3(2)
C15 Fe1 C22 148.6(3)
C21 Fe1 C22 40.8(2)
C23 Fe1 C22 40.4(3)
C16 Fe1 C22 113.7(3)
C20 Fe1 C22 68.2(3)
C17 Fe1 C22 104.7(2)
C15 Fe1 C14 41.4(2)
C21 Fe1 C14 152.6(2)
C23 Fe1 C14 131.2(2)
C16 Fe1 C14 69.3(2)
C20 Fe1 C14 121.4(2)
C17 Fe1 C14 68.6(2)
C22 Fe1 C14 166.6(2)
C15 Fe1 C18 69.1(2)
C21 Fe1 C18 163.2(2)
C23 Fe1 C18 109.9(2)
C16 Fe1 C18 68.7(2)
C20 Fe1 C18 155.7(2)
C17 Fe1 C18 40.3(2)
C22 Fe1 C18 126.9(2)
C14 Fe1 C18 40.7(2)
C15 Fe1 C19 130.8(2)
C21 Fe1 C19 68.0(3)
C23 Fe1 C19 40.3(3)
C16 Fe1 C19 166.3(2)
C20 Fe1 C19 40.3(2)
C17 Fe1 C19 152.7(2)
C22 Fe1 C19 67.9(3)
C14 Fe1 C19 112.4(2)
C18 Fe1 C19 122.1(2)

loop_
_geom_bond_atom_site_label_1
_geom_bond_atom_site_label_2
_geom_bond_distance
C1 N2 1.461(7)
C1 C14 1.497(7)
C1 C3 1.541(7)
C1 H1 1
C2 C8 1.528(7)
C2 C3 1.532(7)
C2 C4 1.569(7)
C2 H2 1
C3 N1 1.513(7)
C3 H3 1
C4 N2 1.463(6)
C4 C5 1.529(8)
C4 H4 1
C5 O3 1.207(7)
C5 O4 1.343(7)
C6 O4 1.476(8)
C6 H6A 0.98
C6 H6B 0.98
C6 H6C 0.98
C7 N2 1.480(7)
C7 H7A 0.98
C7 H7B 0.98
C7 H7C 0.98
C8 C9 1.387(7)
C8 C13 1.395(7)
C9 C10 1.374(8)
C9 H9 0.95
C10 C11 1.380(7)
C10 H10 0.95
C11 C12 1.369(8)
C11 H11 0.95
C12 C13 1.375(8)
C12 H12 0.95
C13 H13 0.95
C14 C18 1.436(8)
C14 C15 1.449(7)
C14 Fe1 2.066(5)
C15 C16 1.440(7)
C15 P1 1.825(5)
C15 Fe1 2.029(5)
C16 C17 1.431(8)
C16 Fe1 2.038(6)
C16 H16 0.95
C17 C18 1.418(8)
C17 Fe1 2.049(6)
C17 H17 0.95
C18 Fe1 2.066(5)
C18 H18 0.95
C19 C23 1.412(9)
C19 C20 1.415(9)
C19 Fe1 2.067(6)
C19 H19 0.95
C20 C21 1.410(9)
C20 Fe1 2.042(6)
C20 H20 0.95
C21 C22 1.423(9)
C21 Fe1 2.032(5)
C21 H21 0.95
C22 C23 1.410(10)
C22 Fe1 2.053(6)
C22 H22 0.95
C23 Fe1 2.033(6)
C23 H23 0.95
C24 C29 1.393(7)
C24 C25 1.405(8)
C24 P1 1.819(6)
C25 C26 1.399(8)
C25 H25 0.95
C26 C27 1.348(9)
C26 H26 0.95
C27 C28 1.386(9)
C27 H27 0.95
C28 C29 1.401(8)
C28 H28 0.95
C29 H29 0.95
C30 C35 1.392(8)
C30 C31 1.400(7)
C30 P1 1.827(5)
C31 C32 1.395(7)
C31 H31 0.95
C32 C33 1.376(8)
C32 H32 0.95
C33 C34 1.401(8)
C33 H33 0.95
C34 C35 1.378(8)
C34 H34 0.95
C35 H35 0.95
N1 O2 1.229(6)
N1 O1 1.236(6)
O1P P1 1.374(9)

loop_
_geom_hbond_atom_site_label_D
_geom_hbond_atom_site_label_H
_geom_hbond_atom_site_label_A
_geom_hbond_distance_DH
_geom_hbond_distance_HA
_geom_hbond_distance_DA
_geom_hbond_angle_DHA
_geom_hbond_site_symmetry_A
_geom_hbond_publ_flag
C2 H2 O2 1.0000 2.3600 2.733(6) 101.00 . yes
C7 H7A O3 0.9800 2.4900 3.076(7) 118.00 . yes
C12 H12 O3 0.9500 2.4000 3.215(7) 144.00 4_655 yes
C27 H27 O1 0.9500 2.5700 3.458(7) 155.00 3_465 yes
C34 H34 O1 0.9500 2.5900 3.236(7) 126.00 3_455 yes

loop_
_geom_torsion_atom_site_label_1
_geom_torsion_atom_site_label_2
_geom_torsion_atom_site_label_3
_geom_torsion_atom_site_label_4
_geom_torsion
C8 C2 C3 N1 142.7(4)
C4 C2 C3 N1 -92.5(5)
C8 C2 C3 C1 -98.7(5)
C4 C2 C3 C1 26.0(5)
N2 C1 C3 N1 78.9(5)
C14 C1 C3 N1 -44.6(5)
N2 C1 C3 C2 -40.1(5)
C14 C1 C3 C2 -163.6(4)
C8 C2 C4 N2 121.3(5)
C3 C2 C4 N2 -2.3(5)
C8 C2 C4 C5 -5.5(6)
C3 C2 C4 C5 -129.1(4)
N2 C4 C5 O3 -36.6(8)
C2 C4 C5 O3 83.8(6)
N2 C4 C5 O4 147.2(5)
C2 C4 C5 O4 -92.4(5)
C3 C2 C8 C9 21.2(8)
C4 C2 C8 C9 -96.6(6)
C3 C2 C8 C13 -158.4(5)
C4 C2 C8 C13 83.8(6)
C13 C8 C9 C10 2.1(8)
C2 C8 C9 C10 -177.5(6)
C8 C9 C10 C11 -1.6(9)
C9 C10 C11 C12 0.3(9)
C10 C11 C12 C13 0.3(9)
C11 C12 C13 C8 0.3(9)
C9 C8 C13 C12 -1.5(8)
C2 C8 C13 C12 178.1(5)
N2 C1 C14 C18 -19.7(7)
C3 C1 C14 C18 94.8(6)
N2 C1 C14 C15 170.9(5)
C3 C1 C14 C15 -74.5(6)
N2 C1 C14 Fe1 79.1(6)
C3 C1 C14 Fe1 -166.3(4)
C18 C14 C15 C16 -1.1(6)
C1 C14 C15 C16 170.2(5)
Fe1 C14 C15 C16 -59.9(4)
C18 C14 C15 P1 178.3(4)
C1 C14 C15 P1 -10.5(7)
Fe1 C14 C15 P1 119.5(4)
C18 C14 C15 Fe1 58.8(4)
C1 C14 C15 Fe1 -129.9(5)
C14 C15 C16 C17 1.1(6)
P1 C15 C16 C17 -178.2(4)
Fe1 C15 C16 C17 -59.4(4)
C14 C15 C16 Fe1 60.5(4)
P1 C15 C16 Fe1 -118.8(5)
C15 C16 C17 C18 -0.7(6)
Fe1 C16 C17 C18 -59.6(4)
C15 C16 C17 Fe1 58.8(4)
C16 C17 C18 C14 0.1(6)
Fe1 C17 C18 C14 -58.6(4)
C16 C17 C18 Fe1 58.7(4)
C15 C14 C18 C17 0.6(6)
C1 C14 C18 C17 -170.2(5)
Fe1 C14 C18 C17 58.4(4)
C15 C14 C18 Fe1 -57.7(4)
C1 C14 C18 Fe1 131.5(5)
C23 C19 C20 C21 1.3(6)
Fe1 C19 C20 C21 59.4(4)
C23 C19 C20 Fe1 -58.1(4)
C19 C20 C21 C22 0.1(7)
Fe1 C20 C21 C22 60.4(4)
C19 C20 C21 Fe1 -60.3(4)
C20 C21 C22 C23 -1.4(7)
Fe1 C21 C22 C23 58.8(4)
C20 C21 C22 Fe1 -60.2(4)
C21 C22 C23 C19 2.2(7)
Fe1 C22 C23 C19 60.9(4)
C21 C22 C23 Fe1 -58.7(4)
C20 C19 C23 C22 -2.2(6)
Fe1 C19 C23 C22 -60.5(4)
C20 C19 C23 Fe1 58.3(4)
C29 C24 C25 C26 -0.3(8)
P1 C24 C25 C26 -179.8(5)
C24 C25 C26 C27 0.2(10)
C25 C26 C27 C28 0.8(10)
C26 C27 C28 C29 -1.6(10)
C25 C24 C29 C28 -0.6(8)
P1 C24 C29 C28 179.0(4)
C27 C28 C29 C24 1.5(9)
C35 C30 C31 C32 2.7(8)
P1 C30 C31 C32 -176.1(4)
C30 C31 C32 C33 -1.0(9)
C31 C32 C33 C34 -0.3(9)
C32 C33 C34 C35 0.0(9)
C33 C34 C35 C30 1.7(9)
C31 C30 C35 C34 -3.0(8)
P1 C30 C35 C34 175.6(5)
C2 C3 N1 O2 23.7(6)
C1 C3 N1 O2 -91.9(5)
C2 C3 N1 O1 -155.9(4)
C1 C3 N1 O1 88.5(5)
C14 C1 N2 C4 161.0(4)
C3 C1 N2 C4 39.7(5)
C14 C1 N2 C7 -64.2(6)
C3 C1 N2 C7 174.5(4)
C5 C4 N2 C1 98.4(5)
C2 C4 N2 C1 -24.0(5)
C5 C4 N2 C7 -37.8(6)
C2 C4 N2 C7 -160.2(4)
O3 C5 O4 C6 -7.4(8)
C4 C5 O4 C6 168.9(5)
C29 C24 P1 O1P -16.8(6)
C25 C24 P1 O1P 162.7(6)
C29 C24 P1 C15 -144.7(4)
C25 C24 P1 C15 34.8(5)
C29 C24 P1 C30 107.4(4)
C25 C24 P1 C30 -73.1(5)
C16 C15 P1 O1P 147.8(6)
C14 C15 P1 O1P -31.4(6)
Fe1 C15 P1 O1P 57.4(6)
C16 C15 P1 C24 -88.0(5)
C14 C15 P1 C24 92.8(5)
Fe1 C15 P1 C24 -178.4(3)
C16 C15 P1 C30 21.2(6)
C14 C15 P1 C30 -158.0(4)
Fe1 C15 P1 C30 -69.2(4)
C35 C30 P1 O1P 162.2(6)
C31 C30 P1 O1P -19.1(6)
C35 C30 P1 C24 39.8(5)
C31 C30 P1 C24 -141.5(4)
C35 C30 P1 C15 -69.3(5)
C31 C30 P1 C15 109.3(4)
C16 C15 Fe1 C21 -81.4(3)
C14 C15 Fe1 C21 160.0(3)
P1 C15 Fe1 C21 41.7(4)
C16 C15 Fe1 C23 167.5(12)
C14 C15 Fe1 C23 49.0(14)
P1 C15 Fe1 C23 -69.3(14)
C14 C15 Fe1 C16 -118.5(4)
P1 C15 Fe1 C16 123.2(5)
C16 C15 Fe1 C20 -124.7(3)
C14 C15 Fe1 C20 116.8(3)
P1 C15 Fe1 C20 -1.5(4)
C16 C15 Fe1 C17 37.8(3)
C14 C15 Fe1 C17 -80.7(3)
P1 C15 Fe1 C17 161.0(4)
C16 C15 Fe1 C22 -46.4(6)
C14 C15 Fe1 C22 -164.9(4)
P1 C15 Fe1 C22 76.8(6)
C16 C15 Fe1 C14 118.5(4)
P1 C15 Fe1 C14 -118.3(5)
C16 C15 Fe1 C18 81.1(3)
C14 C15 Fe1 C18 -37.4(3)
P1 C15 Fe1 C18 -155.7(4)
C16 C15 Fe1 C19 -164.0(3)
C14 C15 Fe1 C19 77.5(4)
P1 C15 Fe1 C19 -40.8(5)
C20 C21 Fe1 C15 -88.5(4)
C22 C21 Fe1 C15 152.7(4)
C20 C21 Fe1 C23 81.1(4)
C22 C21 Fe1 C23 -37.7(4)
C20 C21 Fe1 C16 -130.9(4)
C22 C21 Fe1 C16 110.3(4)
C22 C21 Fe1 C20 -118.8(6)
C20 C21 Fe1 C17 -170.3(4)
C22 C21 Fe1 C17 71.0(5)
C20 C21 Fe1 C22 118.8(6)
C20 C21 Fe1 C14 -59.1(7)
C22 C21 Fe1 C14 -177.9(5)
C20 C21 Fe1 C18 167.5(8)
C22 C21 Fe1 C18 48.8(11)
C20 C21 Fe1 C19 37.5(4)
C22 C21 Fe1 C19 -81.3(5)
C22 C23 Fe1 C15 153.4(12)
C19 C23 Fe1 C15 34.0(15)
C22 C23 Fe1 C21 38.1(4)
C19 C23 Fe1 C21 -81.4(4)
C22 C23 Fe1 C16 -42.6(6)
C19 C23 Fe1 C16 -162.0(4)
C22 C23 Fe1 C20 81.9(4)
C19 C23 Fe1 C20 -37.5(3)
C22 C23 Fe1 C17 -80.6(4)
C19 C23 Fe1 C17 160.0(3)
C19 C23 Fe1 C22 -119.4(5)
C22 C23 Fe1 C14 -165.0(4)
C19 C23 Fe1 C14 75.5(4)
C22 C23 Fe1 C18 -124.1(4)
C19 C23 Fe1 C18 116.5(4)
C22 C23 Fe1 C19 119.4(5)
C17 C16 Fe1 C15 119.1(4)
C17 C16 Fe1 C21 -127.2(3)
C15 C16 Fe1 C21 113.7(3)
C17 C16 Fe1 C23 -56.6(5)
C15 C16 Fe1 C23 -175.7(4)
C17 C16 Fe1 C20 -164.8(3)
C15 C16 Fe1 C20 76.1(4)
C15 C16 Fe1 C17 -119.1(4)
C17 C16 Fe1 C22 -85.2(4)
C15 C16 Fe1 C22 155.7(3)
C17 C16 Fe1 C14 80.7(3)
C15 C16 Fe1 C14 -38.4(3)
C17 C16 Fe1 C18 37.0(3)
C15 C16 Fe1 C18 -82.1(3)
C17 C16 Fe1 C19 -179.1(8)
C15 C16 Fe1 C19 61.8(10)
C21 C20 Fe1 C15 108.6(4)
C19 C20 Fe1 C15 -132.1(3)
C19 C20 Fe1 C21 119.2(5)
C21 C20 Fe1 C23 -81.8(4)
C19 C20 Fe1 C23 37.5(3)
C21 C20 Fe1 C16 65.9(4)
C19 C20 Fe1 C16 -174.8(3)
C21 C20 Fe1 C17 29.1(10)
C19 C20 Fe1 C17 148.3(7)
C21 C20 Fe1 C22 -38.1(4)
C19 C20 Fe1 C22 81.2(4)
C21 C20 Fe1 C14 152.4(4)
C19 C20 Fe1 C14 -88.3(4)
C21 C20 Fe1 C18 -171.3(5)
C19 C20 Fe1 C18 -52.0(7)
C21 C20 Fe1 C19 -119.2(5)
C18 C17 Fe1 C15 81.7(3)
C16 C17 Fe1 C15 -38.2(3)
C18 C17 Fe1 C21 -170.3(3)
C16 C17 Fe1 C21 69.8(4)
C18 C17 Fe1 C23 -89.3(4)
C16 C17 Fe1 C23 150.7(3)
C18 C17 Fe1 C16 119.9(4)
C18 C17 Fe1 C20 167.2(7)
C16 C17 Fe1 C20 47.3(9)
C18 C17 Fe1 C22 -130.7(3)
C16 C17 Fe1 C22 109.4(3)
C18 C17 Fe1 C14 37.2(3)
C16 C17 Fe1 C14 -82.8(3)
C16 C17 Fe1 C18 -119.9(4)
C18 C17 Fe1 C19 -60.5(6)
C16 C17 Fe1 C19 179.5(4)
C23 C22 Fe1 C15 -171.1(4)
C21 C22 Fe1 C15 -52.3(7)
C23 C22 Fe1 C21 -118.8(6)
C21 C22 Fe1 C23 118.8(6)
C23 C22 Fe1 C16 157.4(4)
C21 C22 Fe1 C16 -83.8(5)
C23 C22 Fe1 C20 -81.0(4)
C21 C22 Fe1 C20 37.8(4)
C23 C22 Fe1 C17 114.8(4)
C21 C22 Fe1 C17 -126.3(4)
C23 C22 Fe1 C14 56.9(12)
C21 C22 Fe1 C14 175.8(9)
C23 C22 Fe1 C18 77.0(5)
C21 C22 Fe1 C18 -164.2(4)
C23 C22 Fe1 C19 -37.4(4)
C21 C22 Fe1 C19 81.4(4)
C18 C14 Fe1 C15 -119.4(4)
C1 C14 Fe1 C15 116.8(6)
C18 C14 Fe1 C21 -161.2(5)
C15 C14 Fe1 C21 -41.8(7)
C1 C14 Fe1 C21 74.9(8)
C18 C14 Fe1 C23 71.0(4)
C15 C14 Fe1 C23 -169.6(4)
C1 C14 Fe1 C23 -52.8(6)
C18 C14 Fe1 C16 -80.9(3)
C15 C14 Fe1 C16 38.4(3)
C1 C14 Fe1 C16 155.2(5)
C18 C14 Fe1 C20 158.0(3)
C15 C14 Fe1 C20 -82.6(4)
C1 C14 Fe1 C20 34.2(6)
C18 C14 Fe1 C17 -36.9(3)
C15 C14 Fe1 C17 82.5(3)
C1 C14 Fe1 C17 -160.7(5)
C18 C14 Fe1 C22 24.8(12)
C15 C14 Fe1 C22 144.2(10)
C1 C14 Fe1 C22 -99.0(11)
C15 C14 Fe1 C18 119.4(4)
C1 C14 Fe1 C18 -123.9(6)
C18 C14 Fe1 C19 113.7(3)
C15 C14 Fe1 C19 -127.0(3)
C1 C14 Fe1 C19 -10.2(6)
C17 C18 Fe1 C15 -82.2(3)
C14 C18 Fe1 C15 38.1(3)
C17 C18 Fe1 C21 28.8(10)
C14 C18 Fe1 C21 149.1(8)
C17 C18 Fe1 C23 108.8(4)
C14 C18 Fe1 C23 -130.9(4)
C17 C18 Fe1 C16 -37.6(3)
C14 C18 Fe1 C16 82.7(3)
C17 C18 Fe1 C20 -171.1(5)
C14 C18 Fe1 C20 -50.8(7)
C14 C18 Fe1 C17 120.3(5)
C17 C18 Fe1 C22 66.7(4)
C14 C18 Fe1 C22 -173.0(3)
C17 C18 Fe1 C14 -120.3(5)
C17 C18 Fe1 C19 151.9(3)
C14 C18 Fe1 C19 -87.8(4)
C23 C19 Fe1 C15 -172.4(3)
C20 C19 Fe1 C15 68.3(4)
C23 C19 Fe1 C21 81.6(4)
C20 C19 Fe1 C21 -37.7(3)
C20 C19 Fe1 C23 -119.3(5)
C23 C19 Fe1 C16 137.2(9)
C20 C19 Fe1 C16 17.9(11)
C23 C19 Fe1 C20 119.3(5)
C23 C19 Fe1 C17 -41.5(6)
C20 C19 Fe1 C17 -160.9(4)
C23 C19 Fe1 C22 37.5(4)
C20 C19 Fe1 C22 -81.8(4)
C23 C19 Fe1 C14 -128.0(4)
C20 C19 Fe1 C14 112.7(3)
C23 C19 Fe1 C18 -83.2(4)
C20 C19 Fe1 C18 157.5(3)
